data_7243436
loop_
_publ_author_name
'Wei, Yaoyi'
'Zhu, Bin'
'Wang, Jinmiao'
'Wang, Lulu'
'Wu, Ruixue'
'Liu, Wenbo'
'Ma, Bingxiang'
'Yang, Dong'
'Fan, Yuhua'
'Zhang, Xia'

_publ_section_title
;
 A series of novel Co(ii)-based MOFs: syntheses, structural diversity, and
 various properties
;
_journal_issue 36
_journal_name_full CrystEngComm
_journal_page_first 6376
_journal_page_last 6387
_journal_paper_doi 10.1039/D1CE00783A
_journal_volume 23
_journal_year 2021
_chemical_formula_moiety 'C22 H14 Co N3 O5'
_chemical_formula_sum 'C22 H14 Co N3 O5'
_chemical_formula_weight 459.29
_space_group_crystal_system triclinic
_space_group_IT_number 2
_space_group_name_Hall '-P 1'
_space_group_name_H-M_alt 'P -1'
_atom_sites_solution_hydrogens geom
_atom_sites_solution_primary dual
_audit_creation_date 2018-11-22
_audit_creation_method
;
Olex2 1.2-beta
(compiled 2018.05.29 svn.r3508 for OlexSys, GUI svn.r5506)
;
_audit_update_record
;
2019-01-08 deposited with the CCDC.	2021-08-05 downloaded from the CCDC.
;
_cell_angle_alpha 68.346(3)
_cell_angle_beta 83.463(3)
_cell_angle_gamma 76.625(3)
_cell_formula_units_Z 2
_cell_length_a 9.4348(14)
_cell_length_b 9.9705(16)
_cell_length_c 11.5494(18)
_cell_measurement_reflns_used 2672
_cell_measurement_temperature 220
_cell_measurement_theta_max 26.463
_cell_measurement_theta_min 2.220
_cell_volume 981.9(3)
_computing_cell_refinement 'SAINT v8.34A (Bruker, 2013)'
_computing_data_reduction 'SAINT v8.34A (Bruker, 2013)'
_computing_molecular_graphics 'Olex2 (Dolomanov et al., 2009)'
_computing_publication_material 'Olex2 (Dolomanov et al., 2009)'
_computing_structure_refinement 'ShelXL (Sheldrick, 2015)'
_computing_structure_solution 'XT (Sheldrick, 2015)'
_diffrn_ambient_temperature 220
_diffrn_measured_fraction_theta_full 0.988
_diffrn_measured_fraction_theta_max 0.981
_diffrn_measurement_device_type 'Bruker APEX-II CCD'
_diffrn_measurement_method '\f and \w scans'
_diffrn_radiation_type MoK\a
_diffrn_radiation_wavelength 0.71073
_diffrn_reflns_av_R_equivalents 0.0352
_diffrn_reflns_av_unetI/netI 0.0537
_diffrn_reflns_Laue_measured_fraction_full 0.988
_diffrn_reflns_Laue_measured_fraction_max 0.981
_diffrn_reflns_limit_h_max 11
_diffrn_reflns_limit_h_min -11
_diffrn_reflns_limit_k_max 12
_diffrn_reflns_limit_k_min -12
_diffrn_reflns_limit_l_max 14
_diffrn_reflns_limit_l_min -14
_diffrn_reflns_number 8151
_diffrn_reflns_point_group_measured_fraction_full 0.988
_diffrn_reflns_point_group_measured_fraction_max 0.981
_diffrn_reflns_theta_full 25.242
_diffrn_reflns_theta_max 26.512
_diffrn_reflns_theta_min 1.898
_diffrn_standards_number 0
_exptl_absorpt_coefficient_mu 0.915
_exptl_absorpt_correction_T_max 0.7454
_exptl_absorpt_correction_T_min 0.6010
_exptl_absorpt_correction_type multi-scan
_exptl_absorpt_process_details
'SADABS-2014/5 (Bruker,2014/5) was used for absorption correction. wR2(int) was 0.0663 before and 0.0471 after correction. The Ratio of minimum to maximum transmission is 0.8063. The \l/2 correction factor is 0.00150.'
_exptl_crystal_colour violet
_exptl_crystal_colour_primary violet
_exptl_crystal_density_diffrn 1.553
_exptl_crystal_description block
_exptl_crystal_F_000 468
_exptl_crystal_size_max 0.28
_exptl_crystal_size_mid 0.11
_exptl_crystal_size_min 0.05
_refine_diff_density_max 1.077
_refine_diff_density_min -0.531
_refine_diff_density_rms 0.144
_refine_ls_extinction_method none
_refine_ls_goodness_of_fit_ref 1.151
_refine_ls_hydrogen_treatment constr
_refine_ls_matrix_type full
_refine_ls_number_parameters 280
_refine_ls_number_reflns 3997
_refine_ls_number_restraints 0
_refine_ls_restrained_S_all 1.151
_refine_ls_R_factor_all 0.0582
_refine_ls_R_factor_gt 0.0444
_refine_ls_shift/su_max 0.006
_refine_ls_shift/su_mean 0.001
_refine_ls_structure_factor_coef Fsqd
_refine_ls_weighting_details 'w=1/[\s^2^(Fo^2^)+(0.0877P)^2^+0.2357P] where P=(Fo^2^+2Fc^2^)/3'
_refine_ls_weighting_scheme calc
_refine_ls_wR_factor_gt 0.1305
_refine_ls_wR_factor_ref 0.1545
_reflns_Friedel_coverage 0.000
_reflns_number_gt 3315
_reflns_number_total 3997
_reflns_threshold_expression 'I > 2\s(I)'
_cod_data_source_file d1ce00783a2.cif
_cod_data_source_block mo_20181125-1-1_0m
_cod_depositor_comments 'Adding full bibliography for 7243435--7243437.cif.'
_cod_database_code 7243436
_shelx_shelxl_version_number 2014/7
_shelx_space_group_comment
;
The symmetry employed for this shelxl refinement is uniquely defined
by the following loop, which should always be used as a source of
symmetry information in preference to the above space-group names.
They are only intended as comments.
;
_shelx_estimated_absorpt_t_max 0.956
_shelx_estimated_absorpt_t_min 0.784
_olex2_refinement_description
;
1. Fixed Uiso
 At 1.2 times of:
  All C(H) groups
2.a Aromatic/amide H refined with riding coordinates:
 C17(H17), C12(H12), C15(H15), C19(H19), C22(H22), C1(H1), C20(H20), C3(H3),
 C9(H9), C21(H21), C2(H2), C8(H8), C5(H5), C6(H6)
;
_olex2_submission_special_instructions 'No special instructions were received'

loop_
_space_group_symop_operation_xyz
'x, y, z'
'-x, -y, -z'

loop_
_atom_site_label
_atom_site_type_symbol
_atom_site_fract_x
_atom_site_fract_y
_atom_site_fract_z
_atom_site_U_iso_or_equiv
_atom_site_adp_type
_atom_site_occupancy
_atom_site_site_symmetry_order
_atom_site_calc_flag
_atom_site_refinement_flags_posn
_atom_site_refinement_flags_adp
_atom_site_refinement_flags_occupancy
_atom_site_disorder_assembly
_atom_site_disorder_group
Co1 Co 0.53444(5) 0.27488(4) 1.11954(4) 0.01902(17) Uani 1 1 d . . . . .
O3 O 0.2226(3) 0.4777(2) 0.4712(2) 0.0255(5) Uani 1 1 d . . . . .
O2 O 0.3672(3) 0.6098(2) 0.8097(2) 0.0248(5) Uani 1 1 d . . . . .
O5 O 0.5105(3) -0.0652(2) 0.8811(2) 0.0248(5) Uani 1 1 d . . . . .
O4 O 0.3912(3) -0.0710(2) 0.7312(2) 0.0250(5) Uani 1 1 d . . . . .
O1 O 0.4079(3) 0.3999(3) 0.9712(2) 0.0300(6) Uani 1 1 d . . . . .
N1 N 0.3400(3) 0.3173(3) 0.2308(2) 0.0234(6) Uani 1 1 d . . . . .
N3 N 0.8552(3) 0.1787(3) 0.8539(3) 0.0278(6) Uani 1 1 d . . . . .
N2 N 0.7192(3) 0.2396(3) 1.0030(3) 0.0271(6) Uani 1 1 d . . . . .
C13 C 0.3528(3) 0.3922(3) 0.7795(3) 0.0175(6) Uani 1 1 d . . . . .
C14 C 0.3771(3) 0.4727(3) 0.8606(3) 0.0184(6) Uani 1 1 d . . . . .
C7 C 0.9773(4) 0.0262(4) 0.5531(3) 0.0241(7) Uani 1 1 d . . . . .
C18 C 0.2176(4) 0.4082(3) 0.3866(3) 0.0219(7) Uani 1 1 d . . . . .
C11 C 0.3835(3) 0.1647(3) 0.7429(3) 0.0190(6) Uani 1 1 d . . . . .
C16 C 0.2847(3) 0.3923(3) 0.5855(3) 0.0182(6) Uani 1 1 d . . . . .
C10 C 0.4324(3) -0.0008(3) 0.7873(3) 0.0190(6) Uani 1 1 d . . . . .
C17 C 0.3281(3) 0.2400(3) 0.6248(3) 0.0197(6) Uani 1 1 d . . . . .
H17 H 0.3201 0.1889 0.5726 0.024 Uiso 1 1 calc R . . . .
C12 C 0.3910(3) 0.2383(3) 0.8223(3) 0.0178(6) Uani 1 1 d . . . . .
H12 H 0.4216 0.1851 0.9044 0.021 Uiso 1 1 calc R . . . .
C15 C 0.3007(3) 0.4692(3) 0.6596(3) 0.0196(6) Uani 1 1 d . . . . .
H15 H 0.2766 0.5728 0.6294 0.024 Uiso 1 1 calc R . . . .
C19 C 0.3399(4) 0.3754(4) 0.3193(3) 0.0233(7) Uani 1 1 d . . . . .
H19 H 0.4277 0.3939 0.3351 0.028 Uiso 1 1 calc R . . . .
C4 C 0.8963(4) 0.1235(4) 0.7534(3) 0.0271(7) Uani 1 1 d . . . . .
C22 C 0.2130(4) 0.2918(4) 0.2109(3) 0.0279(8) Uani 1 1 d . . . . .
H22 H 0.2108 0.2515 0.1494 0.033 Uiso 1 1 calc R . . . .
C1 C 0.7322(4) 0.1675(4) 0.9252(3) 0.0283(8) Uani 1 1 d . . . . .
H1 H 0.6638 0.1147 0.9204 0.034 Uiso 1 1 calc R . . . .
C20 C 0.0877(4) 0.3813(4) 0.3683(3) 0.0295(8) Uani 1 1 d . . . . .
H20 H 0.0033 0.4020 0.4155 0.035 Uiso 1 1 calc R . . . .
C3 C 0.9253(4) 0.2644(5) 0.8878(4) 0.0391(9) Uani 1 1 d . . . . .
H3 H 1.0141 0.2924 0.8543 0.047 Uiso 1 1 calc R . . . .
C9 C 0.7948(4) 0.1477(5) 0.6680(3) 0.0392(10) Uani 1 1 d . . . . .
H9 H 0.6987 0.1973 0.6764 0.047 Uiso 1 1 calc R . . . .
C21 C 0.0860(4) 0.3217(4) 0.2762(3) 0.0334(8) Uani 1 1 d . . . . .
H21 H -0.0009 0.3025 0.2593 0.040 Uiso 1 1 calc R . . . .
C2 C 0.8408(4) 0.3005(5) 0.9794(4) 0.0381(9) Uani 1 1 d . . . . .
H2 H 0.8622 0.3587 1.0206 0.046 Uiso 1 1 calc R . . . .
C8 C 0.8356(4) 0.0981(5) 0.5685(4) 0.0381(10) Uani 1 1 d . . . . .
H8 H 0.7658 0.1137 0.5105 0.046 Uiso 1 1 calc R . . . .
C5 C 1.0351(4) 0.0502(5) 0.7426(4) 0.0404(10) Uani 1 1 d . . . . .
H5 H 1.1033 0.0319 0.8027 0.048 Uiso 1 1 calc R . . . .
C6 C 1.0756(4) 0.0026(5) 0.6427(4) 0.0406(10) Uani 1 1 d . . . . .
H6 H 1.1720 -0.0468 0.6355 0.049 Uiso 1 1 calc R . . . .

loop_
_atom_site_aniso_label
_atom_site_aniso_U_11
_atom_site_aniso_U_22
_atom_site_aniso_U_33
_atom_site_aniso_U_23
_atom_site_aniso_U_13
_atom_site_aniso_U_12
Co1 0.0301(3) 0.0147(3) 0.0140(2) -0.00828(18) -0.00223(17) -0.00196(17)
O3 0.0424(13) 0.0180(12) 0.0159(11) -0.0101(9) -0.0089(10) 0.0050(10)
O2 0.0414(13) 0.0166(11) 0.0196(11) -0.0090(9) -0.0026(10) -0.0071(10)
O5 0.0360(13) 0.0177(11) 0.0202(12) -0.0070(9) -0.0080(10) -0.0004(10)
O4 0.0343(13) 0.0174(11) 0.0263(12) -0.0100(10) -0.0089(10) -0.0033(10)
O1 0.0490(15) 0.0244(13) 0.0182(12) -0.0091(10) -0.0115(11) -0.0027(11)
N1 0.0321(15) 0.0233(14) 0.0146(13) -0.0080(11) -0.0032(11) -0.0015(12)
N3 0.0322(15) 0.0324(16) 0.0263(15) -0.0204(13) 0.0072(12) -0.0083(13)
N2 0.0315(15) 0.0284(16) 0.0241(15) -0.0140(13) 0.0040(12) -0.0060(12)
C13 0.0232(15) 0.0175(15) 0.0134(14) -0.0078(12) -0.0006(12) -0.0036(12)
C14 0.0234(15) 0.0172(15) 0.0171(15) -0.0112(13) 0.0006(12) -0.0015(12)
C7 0.0283(16) 0.0258(17) 0.0221(17) -0.0145(14) 0.0081(13) -0.0073(14)
C18 0.0366(18) 0.0169(15) 0.0105(14) -0.0055(12) -0.0059(13) 0.0012(13)
C11 0.0228(15) 0.0151(15) 0.0202(16) -0.0070(12) -0.0034(12) -0.0036(12)
C16 0.0230(15) 0.0194(15) 0.0120(14) -0.0073(12) -0.0021(12) -0.0003(12)
C10 0.0223(15) 0.0154(15) 0.0184(15) -0.0055(12) -0.0014(12) -0.0028(12)
C17 0.0281(16) 0.0176(15) 0.0166(15) -0.0109(12) -0.0028(13) -0.0017(13)
C12 0.0238(15) 0.0170(15) 0.0136(14) -0.0063(12) -0.0023(12) -0.0039(12)
C15 0.0277(16) 0.0152(15) 0.0171(15) -0.0085(12) -0.0029(12) -0.0012(12)
C19 0.0271(16) 0.0258(17) 0.0176(15) -0.0084(13) -0.0059(13) -0.0031(13)
C4 0.0325(18) 0.0317(19) 0.0225(17) -0.0171(15) 0.0079(14) -0.0085(15)
C22 0.0409(19) 0.0278(18) 0.0201(16) -0.0146(14) -0.0040(14) -0.0050(15)
C1 0.0272(17) 0.034(2) 0.0270(18) -0.0159(16) 0.0027(14) -0.0060(15)
C20 0.0295(17) 0.036(2) 0.0252(18) -0.0161(16) 0.0043(14) -0.0039(15)
C3 0.040(2) 0.049(2) 0.042(2) -0.028(2) 0.0138(18) -0.0211(18)
C9 0.0341(19) 0.051(3) 0.029(2) -0.0218(18) 0.0008(16) 0.0105(18)
C21 0.0354(19) 0.042(2) 0.0289(19) -0.0157(17) -0.0041(15) -0.0126(17)
C2 0.048(2) 0.041(2) 0.039(2) -0.0267(19) 0.0066(18) -0.0173(18)
C8 0.034(2) 0.053(3) 0.028(2) -0.0228(19) -0.0041(16) 0.0059(18)
C5 0.0243(18) 0.069(3) 0.041(2) -0.037(2) -0.0011(16) -0.0051(18)
C6 0.0200(17) 0.067(3) 0.049(2) -0.040(2) 0.0046(16) -0.0051(17)

loop_
_atom_type_symbol
_atom_type_description
_atom_type_scat_dispersion_real
_atom_type_scat_dispersion_imag
_atom_type_scat_source
C C 0.0033 0.0016 'International Tables Vol C Tables 4.2.6.8 and 6.1.1.4'
H H 0.0000 0.0000 'International Tables Vol C Tables 4.2.6.8 and 6.1.1.4'
Co Co 0.3494 0.9721 'International Tables Vol C Tables 4.2.6.8 and 6.1.1.4'
N N 0.0061 0.0033 'International Tables Vol C Tables 4.2.6.8 and 6.1.1.4'
O O 0.0106 0.0060 'International Tables Vol C Tables 4.2.6.8 and 6.1.1.4'

loop_
_geom_angle_atom_site_label_1
_geom_angle_atom_site_label_2
_geom_angle_atom_site_label_3
_geom_angle
_geom_angle_site_symmetry_1
_geom_angle_site_symmetry_3
_geom_angle_publ_flag
O2 Co1 O5 151.94(9) 2_667 2_657 ?
O2 Co1 O4 92.08(9) 2_667 2_657 ?
O2 Co1 N1 89.03(10) 2_667 1_556 ?
O2 Co1 N2 92.05(11) 2_667 . ?
O2 Co1 C10 121.81(9) 2_667 2_657 ?
O5 Co1 C10 30.14(9) 2_657 2_657 ?
O4 Co1 O5 60.08(8) 2_657 2_657 ?
O4 Co1 N1 89.43(10) 2_657 1_556 ?
O4 Co1 C10 30.23(9) 2_657 2_657 ?
O1 Co1 O2 115.14(10) . 2_667 ?
O1 Co1 O5 92.92(9) . 2_657 ?
O1 Co1 O4 152.06(10) . 2_657 ?
O1 Co1 N1 85.09(10) . 1_556 ?
O1 Co1 N2 92.23(11) . . ?
O1 Co1 C10 123.04(10) . 2_657 ?
N1 Co1 O5 93.83(10) 1_556 2_657 ?
N1 Co1 C10 94.92(10) 1_556 2_657 ?
N2 Co1 O5 86.37(10) . 2_657 ?
N2 Co1 O4 92.98(10) . 2_657 ?
N2 Co1 N1 177.32(10) . 1_556 ?
N2 Co1 C10 86.60(11) . 2_657 ?
C16 O3 C18 118.0(2) . . ?
C14 O2 Co1 121.9(2) . 2_667 ?
C10 O5 Co1 86.81(18) . 2_657 ?
C10 O4 Co1 90.30(18) . 2_657 ?
C14 O1 Co1 158.1(2) . . ?
C19 N1 Co1 121.7(2) . 1_554 ?
C22 N1 Co1 121.1(2) . 1_554 ?
C22 N1 C19 117.2(3) . . ?
C1 N3 C4 125.9(3) . . ?
C1 N3 C3 106.7(3) . . ?
C3 N3 C4 127.1(3) . . ?
C1 N2 Co1 126.1(2) . . ?
C1 N2 C2 105.1(3) . . ?
C2 N2 Co1 128.3(2) . . ?
C12 C13 C14 119.4(3) . . ?
C15 C13 C14 120.9(3) . . ?
C15 C13 C12 119.6(3) . . ?
O2 C14 C13 116.8(3) . . ?
O1 C14 O2 124.8(3) . . ?
O1 C14 C13 118.3(3) . . ?
C8 C7 C7 122.0(4) . 2_756 ?
C6 C7 C7 120.9(4) . 2_756 ?
C6 C7 C8 117.1(3) . . ?
C19 C18 O3 119.7(3) . . ?
C19 C18 C20 121.0(3) . . ?
C20 C18 O3 119.3(3) . . ?
C17 C11 C10 119.5(3) . . ?
C17 C11 C12 121.2(3) . . ?
C12 C11 C10 119.3(3) . . ?
C17 C16 O3 123.2(3) . . ?
C15 C16 O3 115.4(3) . . ?
C15 C16 C17 121.3(3) . . ?
O5 C10 Co1 63.06(16) . 2_657 ?
O5 C10 C11 119.2(3) . . ?
O4 C10 Co1 59.47(16) . 2_657 ?
O4 C10 O5 121.7(3) . . ?
O4 C10 C11 119.1(3) . . ?
C11 C10 Co1 169.0(2) . 2_657 ?
C11 C17 C16 118.5(3) . . ?
C11 C17 H17 120.7 . . ?
C16 C17 H17 120.7 . . ?
C13 C12 H12 120.2 . . ?
C11 C12 C13 119.5(3) . . ?
C11 C12 H12 120.2 . . ?
C13 C15 H15 120.2 . . ?
C16 C15 C13 119.6(3) . . ?
C16 C15 H15 120.2 . . ?
N1 C19 C18 122.5(3) . . ?
N1 C19 H19 118.8 . . ?
C18 C19 H19 118.8 . . ?
C9 C4 N3 119.3(3) . . ?
C5 C4 N3 120.1(3) . . ?
C5 C4 C9 120.6(3) . . ?
N1 C22 H22 118.5 . . ?
N1 C22 C21 123.1(3) . . ?
C21 C22 H22 118.5 . . ?
N3 C1 H1 124.1 . . ?
N2 C1 N3 111.9(3) . . ?
N2 C1 H1 124.1 . . ?
C18 C20 H20 121.4 . . ?
C18 C20 C21 117.2(3) . . ?
C21 C20 H20 121.4 . . ?
N3 C3 H3 126.9 . . ?
C2 C3 N3 106.2(3) . . ?
C2 C3 H3 126.9 . . ?
C4 C9 H9 120.3 . . ?
C4 C9 C8 119.3(3) . . ?
C8 C9 H9 120.3 . . ?
C22 C21 C20 119.1(3) . . ?
C22 C21 H21 120.5 . . ?
C20 C21 H21 120.5 . . ?
N2 C2 H2 125.0 . . ?
C3 C2 N2 110.0(3) . . ?
C3 C2 H2 125.0 . . ?
C7 C8 C9 121.5(3) . . ?
C7 C8 H8 119.3 . . ?
C9 C8 H8 119.3 . . ?
C4 C5 H5 120.1 . . ?
C4 C5 C6 119.8(3) . . ?
C6 C5 H5 120.1 . . ?
C7 C6 H6 119.2 . . ?
C5 C6 C7 121.7(3) . . ?
C5 C6 H6 119.2 . . ?

loop_
_geom_bond_atom_site_label_1
_geom_bond_atom_site_label_2
_geom_bond_distance
_geom_bond_site_symmetry_2
_geom_bond_publ_flag
Co1 O2 2.052(2) 2_667 ?
Co1 O5 2.230(2) 2_657 ?
Co1 O4 2.151(2) 2_657 ?
Co1 O1 2.029(2) . ?
Co1 N1 2.168(3) 1_556 ?
Co1 N2 2.122(3) . ?
Co1 C10 2.497(3) 2_657 ?
O3 C18 1.401(4) . ?
O3 C16 1.388(4) . ?
O2 Co1 2.052(2) 2_667 ?
O2 C14 1.259(4) . ?
O5 Co1 2.230(2) 2_657 ?
O5 C10 1.256(4) . ?
O4 Co1 2.151(2) 2_657 ?
O4 C10 1.257(4) . ?
O1 C14 1.244(4) . ?
N1 Co1 2.168(3) 1_554 ?
N1 C19 1.348(4) . ?
N1 C22 1.341(5) . ?
N3 C4 1.438(4) . ?
N3 C1 1.347(4) . ?
N3 C3 1.375(5) . ?
N2 C1 1.323(4) . ?
N2 C2 1.374(5) . ?
C13 C14 1.504(4) . ?
C13 C12 1.398(4) . ?
C13 C15 1.394(4) . ?
C7 C7 1.487(6) 2_756 ?
C7 C8 1.389(5) . ?
C7 C6 1.387(5) . ?
C18 C19 1.360(5) . ?
C18 C20 1.368(5) . ?
C11 C10 1.509(4) . ?
C11 C17 1.386(4) . ?
C11 C12 1.385(4) . ?
C16 C17 1.388(4) . ?
C16 C15 1.383(4) . ?
C10 Co1 2.497(3) 2_657 ?
C17 H17 0.9400 . ?
C12 H12 0.9400 . ?
C15 H15 0.9400 . ?
C19 H19 0.9400 . ?
C4 C9 1.372(5) . ?
C4 C5 1.361(5) . ?
C22 H22 0.9400 . ?
C22 C21 1.375(5) . ?
C1 H1 0.9400 . ?
C20 H20 0.9400 . ?
C20 C21 1.399(5) . ?
C3 H3 0.9400 . ?
C3 C2 1.357(5) . ?
C9 H9 0.9400 . ?
C9 C8 1.395(5) . ?
C21 H21 0.9400 . ?
C2 H2 0.9400 . ?
C8 H8 0.9400 . ?
C5 H5 0.9400 . ?
C5 C6 1.386(5) . ?
C6 H6 0.9400 . ?
